data_4035584
loop_
_publ_author_name
'Thirupathi, Annaram'
'Janni, Manojkumar'
'Peruncheralathan, Saravanan'

_publ_section_title
;
 Copper Catalyzed Intramolecular N-Arylation of Ketene Aminals at Room
 Temperature: Synthesis of 2-Amino-3-cyanoindoles.
;
_journal_issue 15
_journal_name_full 'The Journal of organic chemistry'
_journal_page_first 8668
_journal_page_last 8678
_journal_paper_doi 10.1021/acs.joc.8b00816
_journal_volume 83
_journal_year 2018
_chemical_formula_moiety 'C19 H19 N3'
_chemical_formula_sum 'C19 H19 N3'
_chemical_formula_weight 289.37
_space_group_crystal_system monoclinic
_space_group_IT_number 14
_space_group_name_Hall '-P 2yn'
_space_group_name_H-M_alt 'P 1 21/n 1'
_atom_sites_solution_hydrogens geom
_atom_sites_solution_primary direct
_audit_creation_date 2018-04-04
_audit_creation_method
;
Olex2 1.2
(compiled 2017.03.28 svn.r3405 for OlexSys, GUI svn.r5337)
;
_cell_angle_alpha 90
_cell_angle_beta 103.808(2)
_cell_angle_gamma 90
_cell_formula_units_Z 4
_cell_length_a 9.4287(4)
_cell_length_b 9.7444(5)
_cell_length_c 18.0606(8)
_cell_measurement_reflns_used 7769
_cell_measurement_temperature 296(2)
_cell_measurement_theta_max 28.492
_cell_measurement_theta_min 2.390
_cell_volume 1611.40(13)
_computing_cell_refinement 'SAINT v8.34A (Bruker, 2013)'
_computing_data_reduction 'SAINT v8.34A (Bruker, 2013)'
_computing_molecular_graphics 'Olex2 (Dolomanov et al., 2009)'
_computing_publication_material 'Olex2 (Dolomanov et al., 2009)'
_computing_structure_refinement 'ShelXL (Sheldrick, 2015)'
_computing_structure_solution 'ShelXT (Sheldrick, 2015)'
_diffrn_ambient_temperature 296.15
_diffrn_measured_fraction_theta_full 1.000
_diffrn_measured_fraction_theta_max 0.974
_diffrn_measurement_device_type 'Bruker APEX-II CCD'
_diffrn_measurement_method '\f and \w scans'
_diffrn_radiation_type MoK\a
_diffrn_radiation_wavelength 0.71073
_diffrn_reflns_av_R_equivalents 0.0864
_diffrn_reflns_av_unetI/netI 0.0468
_diffrn_reflns_Laue_measured_fraction_full 1.000
_diffrn_reflns_Laue_measured_fraction_max 0.974
_diffrn_reflns_limit_h_max 12
_diffrn_reflns_limit_h_min -12
_diffrn_reflns_limit_k_max 13
_diffrn_reflns_limit_k_min -13
_diffrn_reflns_limit_l_max 24
_diffrn_reflns_limit_l_min -24
_diffrn_reflns_number 27727
_diffrn_reflns_point_group_measured_fraction_full 1.000
_diffrn_reflns_point_group_measured_fraction_max 0.974
_diffrn_reflns_theta_full 25.242
_diffrn_reflns_theta_max 28.995
_diffrn_reflns_theta_min 2.250
_diffrn_standards_number 0
_exptl_absorpt_coefficient_mu 0.072
_exptl_absorpt_correction_T_max 0.7458
_exptl_absorpt_correction_T_min 0.4404
_exptl_absorpt_correction_type multi-scan
_exptl_absorpt_process_details
'SADABS-2014/5 (Bruker,2014/5) was used for absorption correction. wR2(int) was 0.1524 before and 0.0780 after correction. The Ratio of minimum to maximum transmission is 0.5905. The \l/2 correction factor is 0.00150.'
_exptl_crystal_density_diffrn 1.193
_exptl_crystal_description block
_exptl_crystal_F_000 616
_exptl_crystal_size_max 0.21
_exptl_crystal_size_mid 0.19
_exptl_crystal_size_min 0.18
_refine_diff_density_max 0.227
_refine_diff_density_min -0.333
_refine_diff_density_rms 0.071
_refine_ls_extinction_method none
_refine_ls_goodness_of_fit_ref 0.937
_refine_ls_hydrogen_treatment constr
_refine_ls_matrix_type full
_refine_ls_number_parameters 202
_refine_ls_number_reflns 4176
_refine_ls_number_restraints 0
_refine_ls_restrained_S_all 0.937
_refine_ls_R_factor_all 0.0762
_refine_ls_R_factor_gt 0.0575
_refine_ls_shift/su_max 0.000
_refine_ls_shift/su_mean 0.000
_refine_ls_structure_factor_coef Fsqd
_refine_ls_weighting_details 'w=1/[\s^2^(Fo^2^)+(0.2000P)^2^] where P=(Fo^2^+2Fc^2^)/3'
_refine_ls_weighting_scheme calc
_refine_ls_wR_factor_gt 0.1957
_refine_ls_wR_factor_ref 0.2386
_reflns_Friedel_coverage 0.000
_reflns_number_gt 3048
_reflns_number_total 4176
_reflns_threshold_expression 'I > 2\s(I)'
_cod_data_source_file jo8b00816_si_003.cif
_cod_data_source_block peru_atp_1_290x
_cod_database_code 4035584
_shelx_shelxl_version_number 2018/3
_shelx_space_group_comment
;
The symmetry employed for this shelxl refinement is uniquely defined
by the following loop, which should always be used as a source of
symmetry information in preference to the above space-group names.
They are only intended as comments.
;
_olex2_refinement_description
;
1. Fixed Uiso
 At 1.2 times of:
  All C(H) groups, All N(H) groups
 At 1.5 times of:
  All C(H,H,H) groups
2.a Aromatic/amide H refined with riding coordinates:
 N2(H2), C5(H5), C8(H8), C11(H11), C15(H15), C13(H13), C6(H6), C12(H12),
 C7(H7), C14(H14)
2.b Idealised Me refined as rotating group:
 C18(H18A,H18B,H18C), C16(H16A,H16B,H16C), C17(H17A,H17B,H17C)
;
_olex2_submission_special_instructions 'No special instructions were received'

loop_
_space_group_symop_operation_xyz
'x, y, z'
'-x+1/2, y+1/2, -z+1/2'
'-x, -y, -z'
'x-1/2, -y-1/2, z-1/2'

loop_
_atom_site_label
_atom_site_type_symbol
_atom_site_fract_x
_atom_site_fract_y
_atom_site_fract_z
_atom_site_U_iso_or_equiv
_atom_site_adp_type
_atom_site_occupancy
_atom_site_site_symmetry_order
_atom_site_calc_flag
_atom_site_refinement_flags_posn
N1 N 0.53893(12) 0.59566(12) 0.26083(6) 0.0442(3) Uani 1 1 d .
N2 N 0.29316(13) 0.59653(15) 0.19699(7) 0.0591(4) Uani 1 1 d .
H2 H 0.329341 0.589738 0.157706 0.071 Uiso 1 1 calc R
C4 C 0.62842(15) 0.60573(13) 0.33399(7) 0.0420(3) Uani 1 1 d .
C10 C 0.58775(14) 0.59639(14) 0.19128(7) 0.0421(3) Uani 1 1 d .
C1 C 0.39345(14) 0.60616(13) 0.26364(7) 0.0415(3) Uani 1 1 d .
C3 C 0.53755(16) 0.62176(13) 0.38463(8) 0.0435(3) Uani 1 1 d .
C2 C 0.38913(15) 0.62361(13) 0.34000(7) 0.0425(3) Uani 1 1 d .
C19 C 0.13259(15) 0.59556(14) 0.17933(8) 0.0463(3) Uani 1 1 d .
C5 C 0.77918(17) 0.60176(15) 0.35767(9) 0.0516(4) Uani 1 1 d .
H5 H 0.837400 0.593014 0.322994 0.062 Uiso 1 1 calc R
C9 C 0.26931(17) 0.65586(17) 0.37076(8) 0.0543(4) Uani 1 1 d .
C8 C 0.60146(19) 0.63072(16) 0.46251(8) 0.0565(4) Uani 1 1 d .
H8 H 0.543710 0.639823 0.497388 0.068 Uiso 1 1 calc R
C11 C 0.61205(17) 0.71985(16) 0.15961(9) 0.0565(4) Uani 1 1 d .
H11 H 0.600019 0.801510 0.184053 0.068 Uiso 1 1 calc R
N3 N 0.17802(18) 0.6867(2) 0.39948(9) 0.0863(6) Uani 1 1 d .
C15 C 0.60945(19) 0.47543(17) 0.15684(9) 0.0604(4) Uani 1 1 d .
H15 H 0.595518 0.391838 0.178922 0.073 Uiso 1 1 calc R
C13 C 0.67386(19) 0.60197(19) 0.05608(9) 0.0623(5) Uani 1 1 d .
H13 H 0.701600 0.603421 0.010008 0.075 Uiso 1 1 calc R
C6 C 0.8398(2) 0.61143(16) 0.43574(10) 0.0621(4) Uani 1 1 d .
H6 H 0.940730 0.608187 0.453866 0.074 Uiso 1 1 calc R
C18 C 0.08650(19) 0.5568(2) 0.09506(9) 0.0660(5) Uani 1 1 d .
H18A H 0.125701 0.622208 0.065536 0.099 Uiso 1 1 calc GR
H18B H -0.018146 0.556730 0.078726 0.099 Uiso 1 1 calc GR
H18C H 0.122976 0.466967 0.087934 0.099 Uiso 1 1 calc GR
C12 C 0.65447(19) 0.72263(19) 0.09127(9) 0.0625(4) Uani 1 1 d .
H12 H 0.669709 0.806071 0.069396 0.075 Uiso 1 1 calc R
C7 C 0.7516(2) 0.62587(19) 0.48707(10) 0.0658(5) Uani 1 1 d .
H7 H 0.794777 0.632384 0.538926 0.079 Uiso 1 1 calc R
C16 C 0.0752(2) 0.48759(18) 0.22569(10) 0.0667(5) Uani 1 1 d .
H16A H 0.115647 0.399726 0.218147 0.100 Uiso 1 1 calc GR
H16B H -0.029322 0.483563 0.209397 0.100 Uiso 1 1 calc GR
H16C H 0.103220 0.511388 0.278768 0.100 Uiso 1 1 calc GR
C14 C 0.6525(2) 0.4794(2) 0.08859(10) 0.0724(5) Uani 1 1 d .
H14 H 0.666954 0.397820 0.064697 0.087 Uiso 1 1 calc R
C17 C 0.0741(2) 0.73713(19) 0.19156(12) 0.0711(5) Uani 1 1 d .
H17A H 0.104871 0.761298 0.244508 0.107 Uiso 1 1 calc GR
H17B H -0.030649 0.736161 0.176338 0.107 Uiso 1 1 calc GR
H17C H 0.111188 0.803263 0.161561 0.107 Uiso 1 1 calc GR

loop_
_atom_site_aniso_label
_atom_site_aniso_U_11
_atom_site_aniso_U_22
_atom_site_aniso_U_33
_atom_site_aniso_U_23
_atom_site_aniso_U_13
_atom_site_aniso_U_12
N1 0.0373(6) 0.0603(7) 0.0371(6) -0.0009(4) 0.0130(4) 0.0023(4)
N2 0.0395(7) 0.1032(11) 0.0360(6) -0.0012(6) 0.0118(5) 0.0013(6)
C4 0.0438(7) 0.0425(7) 0.0398(7) 0.0009(5) 0.0099(5) -0.0003(5)
C10 0.0370(6) 0.0533(7) 0.0376(6) -0.0029(5) 0.0122(5) 0.0017(5)
C1 0.0374(7) 0.0498(7) 0.0398(7) 0.0012(5) 0.0140(5) 0.0023(5)
C3 0.0516(8) 0.0404(6) 0.0402(7) -0.0007(5) 0.0145(6) -0.0057(5)
C2 0.0467(7) 0.0457(7) 0.0387(6) -0.0010(5) 0.0172(5) -0.0005(5)
C19 0.0386(7) 0.0545(8) 0.0463(7) -0.0019(6) 0.0110(5) 0.0005(5)
C5 0.0445(8) 0.0557(8) 0.0529(8) 0.0017(6) 0.0087(6) 0.0020(6)
C9 0.0547(8) 0.0694(10) 0.0435(7) -0.0050(6) 0.0211(6) -0.0008(7)
C8 0.0688(10) 0.0616(9) 0.0393(7) -0.0008(6) 0.0134(7) -0.0128(7)
C11 0.0665(9) 0.0521(8) 0.0580(9) 0.0012(6) 0.0288(7) 0.0047(7)
N3 0.0747(10) 0.1297(16) 0.0654(9) -0.0153(9) 0.0385(8) 0.0100(10)
C15 0.0789(11) 0.0517(8) 0.0589(9) -0.0060(7) 0.0327(8) -0.0034(7)
C13 0.0576(9) 0.0935(13) 0.0397(7) -0.0018(7) 0.0193(6) 0.0010(8)
C6 0.0560(9) 0.0666(10) 0.0562(9) 0.0054(7) -0.0014(7) -0.0028(7)
C18 0.0551(9) 0.0919(12) 0.0489(8) -0.0082(8) 0.0081(7) -0.0018(8)
C12 0.0667(10) 0.0704(10) 0.0566(9) 0.0156(7) 0.0270(8) 0.0060(8)
C7 0.0734(11) 0.0730(11) 0.0434(8) 0.0051(7) -0.0008(7) -0.0139(8)
C16 0.0761(11) 0.0636(10) 0.0674(10) -0.0077(8) 0.0311(9) -0.0168(8)
C14 0.0957(14) 0.0701(11) 0.0617(10) -0.0213(8) 0.0392(10) -0.0054(9)
C17 0.0746(11) 0.0611(10) 0.0726(11) -0.0037(8) 0.0076(9) 0.0158(8)

loop_
_atom_type_symbol
_atom_type_description
_atom_type_scat_dispersion_real
_atom_type_scat_dispersion_imag
_atom_type_scat_source
C C 0.0033 0.0016 'International Tables Vol C Tables 4.2.6.8 and 6.1.1.4'
H H 0.0000 0.0000 'International Tables Vol C Tables 4.2.6.8 and 6.1.1.4'
N N 0.0061 0.0033 'International Tables Vol C Tables 4.2.6.8 and 6.1.1.4'

loop_
_geom_angle_atom_site_label_1
_geom_angle_atom_site_label_2
_geom_angle_atom_site_label_3
_geom_angle
C4 N1 C10 125.56(11)
C1 N1 C4 109.92(11)
C1 N1 C10 123.84(11)
C1 N2 H2 114.3
C1 N2 C19 131.45(12)
C19 N2 H2 114.3
N1 C4 C3 107.50(11)
C5 C4 N1 129.57(13)
C5 C4 C3 122.93(13)
C11 C10 N1 119.21(12)
C15 C10 N1 120.40(12)
C15 C10 C11 120.39(13)
N1 C1 C2 107.83(12)
N2 C1 N1 116.86(11)
N2 C1 C2 135.30(12)
C4 C3 C2 107.44(11)
C8 C3 C4 118.70(14)
C8 C3 C2 133.85(14)
C1 C2 C3 107.30(12)
C1 C2 C9 129.08(14)
C9 C2 C3 123.12(12)
N2 C19 C18 104.53(11)
N2 C19 C16 111.57(13)
N2 C19 C17 110.65(13)
C16 C19 C18 108.86(13)
C17 C19 C18 110.03(14)
C17 C19 C16 111.00(14)
C4 C5 H5 121.5
C4 C5 C6 117.02(15)
C6 C5 H5 121.5
N3 C9 C2 175.52(18)
C3 C8 H8 120.5
C7 C8 C3 119.04(15)
C7 C8 H8 120.5
C10 C11 H11 120.0
C10 C11 C12 120.01(14)
C12 C11 H11 120.0
C10 C15 H15 120.5
C10 C15 C14 119.10(15)
C14 C15 H15 120.5
C12 C13 H13 120.0
C14 C13 H13 120.0
C14 C13 C12 120.08(15)
C5 C6 H6 119.5
C7 C6 C5 120.99(16)
C7 C6 H6 119.5
C19 C18 H18A 109.5
C19 C18 H18B 109.5
C19 C18 H18C 109.5
H18A C18 H18B 109.5
H18A C18 H18C 109.5
H18B C18 H18C 109.5
C11 C12 H12 120.1
C13 C12 C11 119.70(15)
C13 C12 H12 120.1
C8 C7 C6 121.30(15)
C8 C7 H7 119.4
C6 C7 H7 119.4
C19 C16 H16A 109.5
C19 C16 H16B 109.5
C19 C16 H16C 109.5
H16A C16 H16B 109.5
H16A C16 H16C 109.5
H16B C16 H16C 109.5
C15 C14 H14 119.7
C13 C14 C15 120.69(15)
C13 C14 H14 119.7
C19 C17 H17A 109.5
C19 C17 H17B 109.5
C19 C17 H17C 109.5
H17A C17 H17B 109.5
H17A C17 H17C 109.5
H17B C17 H17C 109.5

loop_
_geom_bond_atom_site_label_1
_geom_bond_atom_site_label_2
_geom_bond_distance
N1 C4 1.3911(18)
N1 C10 1.4372(15)
N1 C1 1.3885(16)
N2 H2 0.8600
N2 C1 1.3450(17)
N2 C19 1.4709(18)
C4 C3 1.4033(18)
C4 C5 1.384(2)
C10 C11 1.375(2)
C10 C15 1.3708(19)
C1 C2 1.3997(17)
C3 C2 1.439(2)
C3 C8 1.394(2)
C2 C9 1.4084(19)
C19 C18 1.527(2)
C19 C16 1.522(2)
C19 C17 1.521(2)
C5 H5 0.9300
C5 C6 1.392(2)
C9 N3 1.1460(18)
C8 H8 0.9300
C8 C7 1.380(2)
C11 H11 0.9300
C11 C12 1.3855(19)
C15 H15 0.9300
C15 C14 1.387(2)
C13 H13 0.9300
C13 C12 1.369(2)
C13 C14 1.367(2)
C6 H6 0.9300
C6 C7 1.392(3)
C18 H18A 0.9600
C18 H18B 0.9600
C18 H18C 0.9600
C12 H12 0.9300
C7 H7 0.9300
C16 H16A 0.9600
C16 H16B 0.9600
C16 H16C 0.9600
C14 H14 0.9300
C17 H17A 0.9600
C17 H17B 0.9600
C17 H17C 0.9600
